data_1560271
loop_
_publ_author_name
'MIKURIYA, Masahiro'
'ONO, Sayuri'
'KOYAMA, Yoshiki'
'MITSUHASHI, Ryoji'
'TSUBOI, Motohiro'

_publ_section_title
;
 Crystal Structure of a \m-Phenolato-\m-oxido-bridged Dinuclear
 Manganese(III) Complex with Dinucleating Schiff-base Ligand Having Three
 Phenolate Groups
;
_journal_issue 0
_journal_name_full 'X-ray Structure Analysis Online'
_journal_page_first 3
_journal_page_last 5
_journal_paper_doi 10.2116/xraystruct.37.3
_journal_volume 37
_journal_year 2021
_chemical_formula_moiety 'C27 H24 Cl2 Mn2 N7 O10, C6 H16 N, 2(C4 H8 O)'
_chemical_formula_sum 'C41 H56 Cl2 Mn2 N8 O12'
_chemical_formula_weight 1033.71
_space_group_crystal_system orthorhombic
_space_group_IT_number 62
_space_group_name_Hall '-P 2ac 2n'
_space_group_name_H-M_alt 'P n m a'
_atom_sites_solution_hydrogens mixed
_audit_creation_method SHELXL-2018/1
_cell_angle_alpha 90
_cell_angle_beta 90
_cell_angle_gamma 90
_cell_formula_units_Z 4
_cell_length_a 15.052(3)
_cell_length_b 20.449(4)
_cell_length_c 14.700(3)
_cell_measurement_reflns_used 27933
_cell_measurement_temperature 90(2)
_cell_measurement_theta_max 27.498
_cell_measurement_theta_min 1.706
_cell_volume 4524.6(16)
_computing_cell_refinement 'Bruker SMART'
_computing_data_collection 'Bruker SMART'
_computing_data_reduction 'Bruker SAINT'
_computing_structure_refinement 'SHELXL-2018/1 (Sheldrick, 2018)'
_computing_structure_solution 'SHELXT 2014/5 (Sheldrick, 2014)'
_diffrn_ambient_temperature 90(2)
_diffrn_measured_fraction_theta_full 0.999
_diffrn_measured_fraction_theta_max 0.999
_diffrn_measurement_device_type 'CCD area detector'
_diffrn_measurement_method 'phi and omega scans'
_diffrn_radiation_type MoK\a
_diffrn_radiation_wavelength 0.71073
_diffrn_reflns_av_R_equivalents 0.1567
_diffrn_reflns_av_unetI/netI 0.1156
_diffrn_reflns_Laue_measured_fraction_full 0.999
_diffrn_reflns_Laue_measured_fraction_max 0.999
_diffrn_reflns_limit_h_max 19
_diffrn_reflns_limit_h_min -19
_diffrn_reflns_limit_k_max 26
_diffrn_reflns_limit_k_min -25
_diffrn_reflns_limit_l_max 19
_diffrn_reflns_limit_l_min -10
_diffrn_reflns_number 27933
_diffrn_reflns_point_group_measured_fraction_full 0.999
_diffrn_reflns_point_group_measured_fraction_max 0.999
_diffrn_reflns_theta_full 25.242
_diffrn_reflns_theta_max 27.498
_diffrn_reflns_theta_min 1.706
_diffrn_source 'sealed tube'
_exptl_absorpt_coefficient_mu 0.747
_exptl_absorpt_correction_T_max 0.916
_exptl_absorpt_correction_T_min 0.865
_exptl_absorpt_correction_type multi-scan
_exptl_absorpt_process_details SADABS
_exptl_crystal_colour dark-brown
_exptl_crystal_density_diffrn 1.518
_exptl_crystal_description block
_exptl_crystal_F_000 2152
_exptl_crystal_size_max 0.200
_exptl_crystal_size_mid 0.140
_exptl_crystal_size_min 0.120
_refine_diff_density_max 0.726
_refine_diff_density_min -0.491
_refine_diff_density_rms 0.103
_refine_ls_extinction_method none
_refine_ls_goodness_of_fit_ref 0.953
_refine_ls_hydrogen_treatment mixed
_refine_ls_matrix_type full
_refine_ls_number_parameters 321
_refine_ls_number_reflns 5336
_refine_ls_number_restraints 0
_refine_ls_restrained_S_all 0.953
_refine_ls_R_factor_all 0.1455
_refine_ls_R_factor_gt 0.0713
_refine_ls_shift/su_max 0.048
_refine_ls_shift/su_mean 0.000
_refine_ls_structure_factor_coef Fsqd
_refine_ls_weighting_details 'w=1/[\s^2^(Fo^2^)+(0.0775P)^2^] where P=(Fo^2^+2Fc^2^)/3'
_refine_ls_weighting_scheme calc
_refine_ls_wR_factor_gt 0.1459
_refine_ls_wR_factor_ref 0.1700
_reflns_Friedel_coverage 0.000
_reflns_number_gt 2926
_reflns_number_total 5336
_reflns_threshold_expression 'I > 2\s(I)'
_cod_data_source_file 37_3_1.txt
_cod_data_source_block MnSO121m_0ma
_cod_original_cell_volume 4524.5(16)
_cod_database_code 1560271
_shelx_shelxl_version_number 2018/1
_shelx_space_group_comment
;
The symmetry employed for this shelxl refinement is uniquely defined
by the following loop, which should always be used as a source of
symmetry information in preference to the above space-group names.
They are only intended as comments.
;
_shelx_estimated_absorpt_t_min 0.865
_shelx_estimated_absorpt_t_max 0.916

loop_
_space_group_symop_operation_xyz
'x, y, z'
'-x+1/2, -y, z+1/2'
'x+1/2, -y+1/2, -z+1/2'
'-x, y+1/2, -z'
'-x, -y, -z'
'x-1/2, y, -z-1/2'
'-x-1/2, y-1/2, z-1/2'
'x, -y-1/2, z'

loop_
_atom_site_label
_atom_site_type_symbol
_atom_site_fract_x
_atom_site_fract_y
_atom_site_fract_z
_atom_site_U_iso_or_equiv
_atom_site_adp_type
_atom_site_occupancy
_atom_site_site_symmetry_order
_atom_site_calc_flag
_atom_site_refinement_flags_posn
_atom_site_refinement_flags_adp
_atom_site_refinement_flags_occupancy
_atom_site_disorder_assembly
_atom_site_disorder_group
Mn1 Mn 0.45470(4) 0.32241(3) 0.44931(4) 0.02164(19) Uani 1 1 d . . . . .
O1 O 0.34492(19) 0.34396(15) 0.3869(2) 0.0268(7) Uani 1 1 d . . . . .
C1 C 0.3011(3) 0.3986(2) 0.3869(3) 0.0253(10) Uani 1 1 d . . . . .
C2 C 0.2347(3) 0.4090(2) 0.3197(3) 0.0276(11) Uani 1 1 d . . . . .
H1 H 0.222930 0.375698 0.276395 0.033 Uiso 1 1 calc R U . . .
C3 C 0.1875(3) 0.4660(2) 0.3162(3) 0.0316(11) Uani 1 1 d . . . . .
H2 H 0.144403 0.472530 0.269902 0.038 Uiso 1 1 calc R U . . .
C4 C 0.2027(3) 0.5140(2) 0.3800(3) 0.0301(11) Uani 1 1 d . . . . .
N1 N 0.1542(3) 0.5752(2) 0.3740(3) 0.0419(11) Uani 1 1 d . . . . .
O2 O 0.1089(2) 0.58565(18) 0.3058(3) 0.0526(11) Uani 1 1 d . . . . .
O3 O 0.1597(3) 0.61396(18) 0.4383(3) 0.0565(11) Uani 1 1 d . . . . .
C5 C 0.2626(3) 0.5056(2) 0.4495(3) 0.0255(10) Uani 1 1 d . . . . .
H3 H 0.269261 0.538420 0.494745 0.031 Uiso 1 1 calc R U . . .
C6 C 0.3137(3) 0.4486(2) 0.4537(3) 0.0257(10) Uani 1 1 d . . . . .
C7 C 0.3774(3) 0.4432(2) 0.5263(3) 0.0248(10) Uani 1 1 d . . . . .
H4 H 0.378464 0.477539 0.569836 0.030 Uiso 1 1 calc R U . . .
N2 N 0.4329(2) 0.39629(17) 0.5374(2) 0.0222(8) Uani 1 1 d . . . . .
C8 C 0.4946(3) 0.3997(2) 0.6157(3) 0.0242(10) Uani 1 1 d . . . . .
H5 H 0.469693 0.375363 0.668079 0.029 Uiso 1 1 calc R U . . .
H6 H 0.503599 0.445741 0.634179 0.029 Uiso 1 1 calc R U . . .
C9 C 0.5817(3) 0.3698(2) 0.5869(3) 0.0271(10) Uani 1 1 d . . . . .
H7 H 0.613282 0.400442 0.546085 0.032 Uiso 1 1 calc R U . . .
H8 H 0.619263 0.362534 0.641239 0.032 Uiso 1 1 calc R U . . .
N3 N 0.5679(2) 0.30658(17) 0.5391(2) 0.0219(8) Uani 1 1 d . . . . .
C10 C 0.5578(4) 0.250000 0.6029(4) 0.0212(13) Uani 1 2 d S T P . .
H9 H 0.610779 0.250001 0.643954 0.025 Uiso 1 2 calc R U P . .
C11 C 0.4775(4) 0.250000 0.6619(4) 0.0218(14) Uani 1 2 d S T P . .
C12 C 0.4856(4) 0.250000 0.7554(4) 0.0232(14) Uani 1 2 d S T P . .
H10 H 0.542582 0.250000 0.783147 0.028 Uiso 1 2 calc R U P . .
C13 C 0.4097(4) 0.250000 0.8079(4) 0.0265(15) Uani 1 2 d S T P . .
N4 N 0.4203(4) 0.250000 0.9072(4) 0.0311(13) Uani 1 2 d S T P . .
O4 O 0.4954(3) 0.250000 0.9382(3) 0.0399(12) Uani 1 2 d S T P . .
O5 O 0.3529(3) 0.250000 0.9538(3) 0.0372(12) Uani 1 2 d S T P . .
C14 C 0.3262(5) 0.250000 0.7709(4) 0.0291(15) Uani 1 2 d S T P . .
H11 H 0.275247 0.250000 0.809097 0.035 Uiso 1 2 calc R U P . .
C15 C 0.3169(4) 0.250000 0.6778(4) 0.0247(14) Uani 1 2 d S T P . .
H12 H 0.259380 0.250000 0.651196 0.030 Uiso 1 2 calc R U P . .
C16 C 0.3931(4) 0.250000 0.6219(4) 0.0221(13) Uani 1 2 d S T P . .
O6 O 0.3853(3) 0.250000 0.5316(3) 0.0213(9) Uani 1 2 d S T P . .
O7 O 0.4800(3) 0.250000 0.3814(3) 0.0245(10) Uani 1 2 d S T P . .
C17 C 0.6483(3) 0.2872(2) 0.4869(3) 0.0298(11) Uani 1 1 d . . . . .
H13 H 0.702720 0.304243 0.516410 0.036 Uiso 1 1 calc R U . . .
H14 H 0.645461 0.304244 0.423928 0.036 Uiso 1 1 calc R U . . .
Cl1 Cl 0.54492(8) 0.40262(6) 0.35787(8) 0.0319(3) Uani 1 1 d . . . . .
N5 N 0.5050(4) 0.250000 0.1959(4) 0.0282(14) Uani 1 2 d S T P . .
H15 H 0.492(4) 0.250000 0.244(5) 0.03(2) Uiso 1 2 d S . P . .
C18 C 0.6048(4) 0.250000 0.2078(4) 0.0347(17) Uani 1 2 d S T P . .
H16 H 0.622283 0.289107 0.243241 0.042 Uiso 0.5 1 calc R U P . .
H17 H 0.622283 0.210893 0.243241 0.042 Uiso 0.5 1 calc R U P . .
C19 C 0.6547(5) 0.250000 0.1185(5) 0.0435(19) Uani 1 2 d S T P . .
H18 H 0.637494 0.211542 0.082847 0.065 Uiso 0.5 1 calc R U P . .
H19 H 0.718722 0.248690 0.130425 0.065 Uiso 1 2 calc R U P . .
H20 H 0.640169 0.289768 0.084414 0.065 Uiso 0.5 1 calc R U P . .
C20 C 0.4753(3) 0.1876(2) 0.1518(4) 0.0396(13) Uani 1 1 d . . . . .
H21 H 0.487561 0.190373 0.085781 0.048 Uiso 1 1 calc R U . . .
H22 H 0.511146 0.151150 0.176638 0.048 Uiso 1 1 calc R U . . .
C21 C 0.3797(4) 0.1723(3) 0.1650(4) 0.0575(18) Uani 1 1 d . . . . .
H23 H 0.363809 0.178563 0.229116 0.086 Uiso 1 1 calc R U . . .
H24 H 0.368459 0.126736 0.147681 0.086 Uiso 1 1 calc R U . . .
H25 H 0.343617 0.201369 0.127044 0.086 Uiso 1 1 calc R U . . .
O8 O 0.6363(3) 0.4023(3) 0.7967(3) 0.100(2) Uani 1 1 d . . . . .
C22 C 0.6342(6) 0.4708(4) 0.8135(4) 0.092(3) Uani 1 1 d . . . . .
H26 H 0.608750 0.494261 0.760720 0.111 Uiso 1 1 calc R U . . .
H27 H 0.694912 0.487524 0.824783 0.111 Uiso 1 1 calc R U . . .
C23 C 0.5768(4) 0.4802(3) 0.8964(4) 0.0543(16) Uani 1 1 d . . . . .
H28 H 0.514978 0.491177 0.879141 0.065 Uiso 1 1 calc R U . . .
H29 H 0.600577 0.515161 0.936055 0.065 Uiso 1 1 calc R U . . .
C24 C 0.5811(4) 0.4139(3) 0.9435(4) 0.0463(14) Uani 1 1 d . . . . .
H30 H 0.605466 0.418216 1.005804 0.056 Uiso 1 1 calc R U . . .
H31 H 0.521576 0.393569 0.946917 0.056 Uiso 1 1 calc R U . . .
C25 C 0.6424(4) 0.3744(3) 0.8840(5) 0.073(2) Uani 1 1 d . . . . .
H32 H 0.704161 0.376804 0.906925 0.087 Uiso 1 1 calc R U . . .
H33 H 0.623662 0.328031 0.882721 0.087 Uiso 1 1 calc R U . . .

loop_
_atom_site_aniso_label
_atom_site_aniso_U_11
_atom_site_aniso_U_22
_atom_site_aniso_U_33
_atom_site_aniso_U_23
_atom_site_aniso_U_13
_atom_site_aniso_U_12
Mn1 0.0272(4) 0.0270(4) 0.0108(3) -0.0012(3) -0.0005(3) 0.0003(3)
O1 0.0335(18) 0.0314(18) 0.0154(16) -0.0013(13) -0.0070(14) -0.0001(14)
C1 0.030(2) 0.028(3) 0.018(2) 0.0015(19) 0.003(2) -0.005(2)
C2 0.028(2) 0.031(3) 0.024(3) -0.003(2) -0.004(2) -0.005(2)
C3 0.025(3) 0.041(3) 0.029(3) 0.003(2) -0.006(2) -0.004(2)
C4 0.025(2) 0.031(3) 0.035(3) 0.007(2) -0.003(2) -0.001(2)
N1 0.039(3) 0.037(3) 0.049(3) 0.002(2) -0.010(2) 0.002(2)
O2 0.056(2) 0.048(3) 0.054(3) 0.0095(19) -0.027(2) 0.0030(19)
O3 0.057(2) 0.041(2) 0.071(3) -0.014(2) -0.023(2) 0.0104(18)
C5 0.027(2) 0.025(2) 0.025(3) -0.0026(19) 0.001(2) -0.0025(18)
C6 0.028(2) 0.031(3) 0.018(2) 0.0001(19) 0.000(2) -0.0031(19)
C7 0.030(3) 0.029(3) 0.015(2) 0.0002(18) 0.004(2) -0.006(2)
N2 0.025(2) 0.028(2) 0.0140(19) -0.0016(15) -0.0006(16) -0.0045(15)
C8 0.030(2) 0.034(3) 0.009(2) -0.0037(18) -0.0013(19) -0.004(2)
C9 0.028(2) 0.031(3) 0.022(3) 0.000(2) 0.000(2) -0.007(2)
N3 0.0220(19) 0.030(2) 0.0142(19) 0.0009(15) 0.0049(15) -0.0033(15)
C10 0.023(3) 0.035(4) 0.005(3) 0.000 -0.005(3) 0.000
C11 0.024(3) 0.026(3) 0.016(3) 0.000 0.005(3) 0.000
C12 0.028(3) 0.032(4) 0.010(3) 0.000 0.000(3) 0.000
C13 0.035(4) 0.029(4) 0.016(3) 0.000 -0.003(3) 0.000
N4 0.044(4) 0.033(3) 0.016(3) 0.000 0.006(3) 0.000
O4 0.045(3) 0.056(3) 0.019(3) 0.000 -0.003(2) 0.000
O5 0.051(3) 0.041(3) 0.020(3) 0.000 0.013(2) 0.000
C14 0.037(4) 0.036(4) 0.014(3) 0.000 0.006(3) 0.000
C15 0.025(3) 0.029(4) 0.019(3) 0.000 0.001(3) 0.000
C16 0.026(3) 0.026(3) 0.015(3) 0.000 -0.003(3) 0.000
O6 0.026(2) 0.028(2) 0.010(2) 0.000 -0.0049(18) 0.000
O7 0.041(3) 0.022(2) 0.010(2) 0.000 0.0030(19) 0.000
C17 0.023(2) 0.044(3) 0.022(3) -0.001(2) 0.008(2) -0.004(2)
Cl1 0.0448(7) 0.0315(6) 0.0195(6) 0.0011(5) 0.0082(6) -0.0046(5)
N5 0.038(3) 0.037(4) 0.011(3) 0.000 0.001(3) 0.000
C18 0.033(4) 0.050(5) 0.021(4) 0.000 0.005(3) 0.000
C19 0.040(4) 0.054(5) 0.037(5) 0.000 0.016(4) 0.000
C20 0.058(3) 0.034(3) 0.027(3) 0.003(2) 0.001(3) -0.013(2)
C21 0.063(4) 0.084(5) 0.026(3) 0.001(3) 0.003(3) -0.033(3)
O8 0.081(4) 0.180(6) 0.040(3) -0.053(4) 0.008(3) -0.030(4)
C22 0.130(7) 0.118(7) 0.028(4) 0.003(4) 0.002(4) -0.068(6)
C23 0.058(4) 0.062(4) 0.042(4) 0.008(3) -0.009(3) -0.019(3)
C24 0.052(3) 0.051(4) 0.036(3) -0.001(3) 0.002(3) -0.005(3)
C25 0.058(4) 0.081(5) 0.079(6) -0.033(4) -0.003(4) -0.005(4)

loop_
_atom_type_symbol
_atom_type_description
_atom_type_scat_dispersion_real
_atom_type_scat_dispersion_imag
_atom_type_scat_source
C C 0.0033 0.0016 'International Tables Vol C Tables 4.2.6.8 and 6.1.1.4'
H H 0.0000 0.0000 'International Tables Vol C Tables 4.2.6.8 and 6.1.1.4'
N N 0.0061 0.0033 'International Tables Vol C Tables 4.2.6.8 and 6.1.1.4'
O O 0.0106 0.0060 'International Tables Vol C Tables 4.2.6.8 and 6.1.1.4'
Mn Mn 0.3368 0.7283 'International Tables Vol C Tables 4.2.6.8 and 6.1.1.4'
Cl Cl 0.1484 0.1585 'International Tables Vol C Tables 4.2.6.8 and 6.1.1.4'

loop_
_geom_angle_atom_site_label_1
_geom_angle_atom_site_label_2
_geom_angle_atom_site_label_3
_geom_angle
_geom_angle_site_symmetry_1
_geom_angle_site_symmetry_3
_geom_angle_publ_flag
O7 Mn1 O1 95.94(16) . . ?
O7 Mn1 N2 172.95(16) . . ?
O1 Mn1 N2 89.71(13) . . ?
O7 Mn1 O6 81.51(13) . . ?
O1 Mn1 O6 90.51(13) . . ?
N2 Mn1 O6 94.27(12) . . ?
O7 Mn1 N3 92.70(16) . . ?
O1 Mn1 N3 170.31(13) . . ?
N2 Mn1 N3 81.36(14) . . ?
O6 Mn1 N3 86.42(13) . . ?
O7 Mn1 Cl1 97.12(11) . . ?
O1 Mn1 Cl1 93.37(9) . . ?
N2 Mn1 Cl1 86.71(10) . . ?
O6 Mn1 Cl1 176.01(10) . . ?
N3 Mn1 Cl1 89.90(9) . . ?
O7 Mn1 Mn1 35.81(10) . 8_565 ?
O1 Mn1 Mn1 103.12(9) . 8_565 ?
N2 Mn1 Mn1 138.51(10) . 8_565 ?
O6 Mn1 Mn1 47.18(7) . 8_565 ?
N3 Mn1 Mn1 81.46(9) . 8_565 ?
Cl1 Mn1 Mn1 130.64(3) . 8_565 ?
C1 O1 Mn1 128.9(3) . . ?
O1 C1 C2 119.1(4) . . ?
O1 C1 C6 123.3(4) . . ?
C2 C1 C6 117.6(4) . . ?
C3 C2 C1 121.3(4) . . ?
C3 C2 H1 119.3 . . ?
C1 C2 H1 119.3 . . ?
C2 C3 C4 119.8(4) . . ?
C2 C3 H2 120.1 . . ?
C4 C3 H2 120.1 . . ?
C5 C4 C3 121.7(4) . . ?
C5 C4 N1 118.9(4) . . ?
C3 C4 N1 119.4(4) . . ?
O2 N1 O3 123.3(4) . . ?
O2 N1 C4 118.4(4) . . ?
O3 N1 C4 118.2(4) . . ?
C4 C5 C6 119.9(4) . . ?
C4 C5 H3 120.1 . . ?
C6 C5 H3 120.1 . . ?
C5 C6 C1 119.6(4) . . ?
C5 C6 C7 117.6(4) . . ?
C1 C6 C7 122.9(4) . . ?
N2 C7 C6 125.9(4) . . ?
N2 C7 H4 117.1 . . ?
C6 C7 H4 117.1 . . ?
C7 N2 C8 118.2(4) . . ?
C7 N2 Mn1 125.8(3) . . ?
C8 N2 Mn1 115.6(3) . . ?
N2 C8 C9 108.0(3) . . ?
N2 C8 H5 110.1 . . ?
C9 C8 H5 110.1 . . ?
N2 C8 H6 110.1 . . ?
C9 C8 H6 110.1 . . ?
H5 C8 H6 108.4 . . ?
N3 C9 C8 111.4(3) . . ?
N3 C9 H7 109.3 . . ?
C8 C9 H7 109.3 . . ?
N3 C9 H8 109.3 . . ?
C8 C9 H8 109.3 . . ?
H7 C9 H8 108.0 . . ?
C9 N3 C17 111.3(3) . . ?
C9 N3 C10 112.9(3) . . ?
C17 N3 C10 101.6(3) . . ?
C9 N3 Mn1 105.4(3) . . ?
C17 N3 Mn1 111.3(3) . . ?
C10 N3 Mn1 114.5(3) . . ?
C11 C10 N3 116.6(3) . . ?
C11 C10 N3 116.6(3) . 8_565 ?
N3 C10 N3 101.2(4) . 8_565 ?
C11 C10 H9 107.3 . . ?
N3 C10 H9 107.3 . . ?
N3 C10 H9 107.3 8_565 . ?
C12 C11 C16 119.9(6) . . ?
C12 C11 C10 120.6(5) . . ?
C16 C11 C10 119.5(5) . . ?
C13 C12 C11 119.0(6) . . ?
C13 C12 H10 120.5 . . ?
C11 C12 H10 120.5 . . ?
C14 C13 C12 122.5(6) . . ?
C14 C13 N4 119.7(6) . . ?
C12 C13 N4 117.8(6) . . ?
O4 N4 O5 124.0(5) . . ?
O4 N4 C13 118.2(6) . . ?
O5 N4 C13 117.8(6) . . ?
C13 C14 C15 119.2(6) . . ?
C13 C14 H11 120.4 . . ?
C15 C14 H11 120.4 . . ?
C14 C15 C16 119.8(6) . . ?
C14 C15 H12 120.1 . . ?
C16 C15 H12 120.1 . . ?
O6 C16 C11 119.8(5) . . ?
O6 C16 C15 120.6(5) . . ?
C11 C16 C15 119.6(5) . . ?
C16 O6 Mn1 120.7(2) . . ?
C16 O6 Mn1 120.7(2) . 8_565 ?
Mn1 O6 Mn1 85.63(14) . 8_565 ?
Mn1 O7 Mn1 108.4(2) 8_565 . ?
N3 C17 C17 105.5(2) . 8_565 ?
N3 C17 H13 110.6 . . ?
C17 C17 H13 110.6 8_565 . ?
N3 C17 H14 110.6 . . ?
C17 C17 H14 110.6 8_565 . ?
H13 C17 H14 108.8 . . ?
C20 N5 C20 116.7(6) 8_565 . ?
C20 N5 C18 110.3(3) 8_565 . ?
C20 N5 C18 110.3(3) . . ?
C20 N5 H15 109(2) 8_565 . ?
C20 N5 H15 109(2) . . ?
C18 N5 H15 99(5) . . ?
C19 C18 N5 113.1(6) . . ?
C19 C18 H16 109.0 . . ?
N5 C18 H16 109.0 . . ?
C19 C18 H17 109.0 . . ?
N5 C18 H17 109.0 . . ?
H16 C18 H17 107.8 . . ?
C18 C19 H18 109.5 . . ?
C18 C19 H19 109.5 . . ?
H18 C19 H19 109.5 . . ?
C18 C19 H20 109.5 . . ?
H18 C19 H20 109.5 . . ?
H19 C19 H20 109.5 . . ?
C21 C20 N5 114.3(5) . . ?
C21 C20 H21 108.7 . . ?
N5 C20 H21 108.7 . . ?
C21 C20 H22 108.7 . . ?
N5 C20 H22 108.7 . . ?
H21 C20 H22 107.6 . . ?
C20 C21 H23 109.5 . . ?
C20 C21 H24 109.5 . . ?
H23 C21 H24 109.5 . . ?
C20 C21 H25 109.5 . . ?
H23 C21 H25 109.5 . . ?
H24 C21 H25 109.5 . . ?
C25 O8 C22 104.0(5) . . ?
O8 C22 C23 106.2(5) . . ?
O8 C22 H26 110.5 . . ?
C23 C22 H26 110.5 . . ?
O8 C22 H27 110.5 . . ?
C23 C22 H27 110.5 . . ?
H26 C22 H27 108.7 . . ?
C22 C23 C24 103.3(5) . . ?
C22 C23 H28 111.1 . . ?
C24 C23 H28 111.1 . . ?
C22 C23 H29 111.1 . . ?
C24 C23 H29 111.1 . . ?
H28 C23 H29 109.1 . . ?
C25 C24 C23 103.9(5) . . ?
C25 C24 H30 111.0 . . ?
C23 C24 H30 111.0 . . ?
C25 C24 H31 111.0 . . ?
C23 C24 H31 111.0 . . ?
H30 C24 H31 109.0 . . ?
O8 C25 C24 105.8(6) . . ?
O8 C25 H32 110.6 . . ?
C24 C25 H32 110.6 . . ?
O8 C25 H33 110.6 . . ?
C24 C25 H33 110.6 . . ?
H32 C25 H33 108.7 . . ?

loop_
_geom_bond_atom_site_label_1
_geom_bond_atom_site_label_2
_geom_bond_distance
_geom_bond_site_symmetry_2
_geom_bond_publ_flag
Mn1 O7 1.826(2) . ?
Mn1 O1 1.941(3) . ?
Mn1 N2 2.017(4) . ?
Mn1 O6 2.178(3) . ?
Mn1 N3 2.180(3) . ?
Mn1 Cl1 2.5182(13) . ?
Mn1 Mn1 2.9612(14) 8_565 ?
O1 C1 1.298(5) . ?
C1 C2 1.421(6) . ?
C1 C6 1.430(6) . ?
C2 C3 1.366(6) . ?
C2 H1 0.9500 . ?
C3 C4 1.376(6) . ?
C3 H2 0.9500 . ?
C4 C5 1.375(6) . ?
C4 N1 1.452(6) . ?
N1 O2 1.231(5) . ?
N1 O3 1.235(5) . ?
C5 C6 1.397(6) . ?
C5 H3 0.9500 . ?
C6 C7 1.439(6) . ?
C7 N2 1.283(5) . ?
C7 H4 0.9500 . ?
N2 C8 1.480(5) . ?
C8 C9 1.507(6) . ?
C8 H5 0.9900 . ?
C8 H6 0.9900 . ?
C9 N3 1.485(5) . ?
C9 H7 0.9900 . ?
C9 H8 0.9900 . ?
N3 C17 1.487(5) . ?
N3 C10 1.497(5) . ?
C10 C11 1.487(8) . ?
C10 H9 1.0000 . ?
C11 C12 1.380(8) . ?
C11 C16 1.400(8) . ?
C12 C13 1.379(8) . ?
C12 H10 0.9500 . ?
C13 C14 1.370(9) . ?
C13 N4 1.468(8) . ?
N4 O4 1.218(7) . ?
N4 O5 1.224(6) . ?
C14 C15 1.376(8) . ?
C14 H11 0.9500 . ?
C15 C16 1.410(8) . ?
C15 H12 0.9500 . ?
C16 O6 1.333(7) . ?
C17 C17 1.520(9) 8_565 ?
C17 H13 0.9900 . ?
C17 H14 0.9900 . ?
N5 C20 1.498(6) 8_565 ?
N5 C20 1.498(6) . ?
N5 C18 1.513(8) . ?
N5 H15 0.73(7) . ?
C18 C19 1.512(9) . ?
C18 H16 0.9900 . ?
C18 H17 0.9900 . ?
C19 H18 0.9800 . ?
C19 H19 0.9800 . ?
C19 H20 0.9800 . ?
C20 C21 1.487(7) . ?
C20 H21 0.9900 . ?
C20 H22 0.9900 . ?
C21 H23 0.9800 . ?
C21 H24 0.9800 . ?
C21 H25 0.9800 . ?
O8 C25 1.408(9) . ?
O8 C22 1.422(9) . ?
C22 C23 1.507(9) . ?
C22 H26 0.9900 . ?
C22 H27 0.9900 . ?
C23 C24 1.522(7) . ?
C23 H28 0.9900 . ?
C23 H29 0.9900 . ?
C24 C25 1.506(8) . ?
C24 H30 0.9900 . ?
C24 H31 0.9900 . ?
C25 H32 0.9900 . ?
C25 H33 0.9900 . ?

loop_
_geom_torsion_atom_site_label_1
_geom_torsion_atom_site_label_2
_geom_torsion_atom_site_label_3
_geom_torsion_atom_site_label_4
_geom_torsion
_geom_torsion_site_symmetry_1
_geom_torsion_site_symmetry_2
_geom_torsion_site_symmetry_3
_geom_torsion_site_symmetry_4
_geom_torsion_publ_flag
Mn1 O1 C1 C2 164.7(3) . . . . ?
Mn1 O1 C1 C6 -17.6(6) . . . . ?
O1 C1 C2 C3 -179.2(4) . . . . ?
C6 C1 C2 C3 3.1(6) . . . . ?
C1 C2 C3 C4 -1.5(7) . . . . ?
C2 C3 C4 C5 -2.0(7) . . . . ?
C2 C3 C4 N1 178.1(4) . . . . ?
C5 C4 N1 O2 171.3(4) . . . . ?
C3 C4 N1 O2 -8.8(7) . . . . ?
C5 C4 N1 O3 -9.5(7) . . . . ?
C3 C4 N1 O3 170.4(5) . . . . ?
C3 C4 C5 C6 3.7(7) . . . . ?
N1 C4 C5 C6 -176.3(4) . . . . ?
C4 C5 C6 C1 -2.0(6) . . . . ?
C4 C5 C6 C7 178.1(4) . . . . ?
O1 C1 C6 C5 -179.0(4) . . . . ?
C2 C1 C6 C5 -1.3(6) . . . . ?
O1 C1 C6 C7 1.0(7) . . . . ?
C2 C1 C6 C7 178.6(4) . . . . ?
C5 C6 C7 N2 -176.0(4) . . . . ?
C1 C6 C7 N2 4.1(7) . . . . ?
C6 C7 N2 C8 179.1(4) . . . . ?
C6 C7 N2 Mn1 6.9(6) . . . . ?
C7 N2 C8 C9 -145.2(4) . . . . ?
Mn1 N2 C8 C9 27.8(4) . . . . ?
N2 C8 C9 N3 -46.6(5) . . . . ?
C8 C9 N3 C17 162.8(4) . . . . ?
C8 C9 N3 C10 -83.7(5) . . . . ?
C8 C9 N3 Mn1 42.0(4) . . . . ?
C9 N3 C10 C11 65.8(5) . . . . ?
C17 N3 C10 C11 -174.9(4) . . . . ?
Mn1 N3 C10 C11 -54.9(5) . . . . ?
C9 N3 C10 N3 -166.6(3) . . . 8_565 ?
C17 N3 C10 N3 -47.3(4) . . . 8_565 ?
Mn1 N3 C10 N3 72.7(4) . . . 8_565 ?
N3 C10 C11 C12 -120.2(3) . . . . ?
N3 C10 C11 C12 120.2(3) 8_565 . . . ?
N3 C10 C11 C16 59.8(3) . . . . ?
N3 C10 C11 C16 -59.8(3) 8_565 . . . ?
C16 C11 C12 C13 0.000(2) . . . . ?
C10 C11 C12 C13 180.000(1) . . . . ?
C11 C12 C13 C14 0.000(2) . . . . ?
C11 C12 C13 N4 180.000(1) . . . . ?
C14 C13 N4 O4 180.000(2) . . . . ?
C12 C13 N4 O4 0.000(2) . . . . ?
C14 C13 N4 O5 0.000(2) . . . . ?
C12 C13 N4 O5 180.000(2) . . . . ?
C12 C13 C14 C15 0.000(2) . . . . ?
N4 C13 C14 C15 180.000(2) . . . . ?
C13 C14 C15 C16 0.000(2) . . . . ?
C12 C11 C16 O6 180.000(1) . . . . ?
C10 C11 C16 O6 0.000(1) . . . . ?
C12 C11 C16 C15 0.000(1) . . . . ?
C10 C11 C16 C15 180.000(1) . . . . ?
C14 C15 C16 O6 180.000(1) . . . . ?
C14 C15 C16 C11 0.000(1) . . . . ?
C11 C16 O6 Mn1 -52.3(2) . . . . ?
C15 C16 O6 Mn1 127.7(2) . . . . ?
C11 C16 O6 Mn1 52.3(2) . . . 8_565 ?
C15 C16 O6 Mn1 -127.7(2) . . . 8_565 ?
O1 Mn1 O7 Mn1 -104.2(2) . . . 8_565 ?
O6 Mn1 O7 Mn1 -14.61(19) . . . 8_565 ?
N3 Mn1 O7 Mn1 71.4(2) . . . 8_565 ?
Cl1 Mn1 O7 Mn1 161.61(17) . . . 8_565 ?
C9 N3 C17 C17 149.4(3) . . . 8_565 ?
C10 N3 C17 C17 29.0(3) . . . 8_565 ?
Mn1 N3 C17 C17 -93.29(17) . . . 8_565 ?
C20 N5 C18 C19 -65.1(4) 8_565 . . . ?
C20 N5 C18 C19 65.1(4) . . . . ?
C20 N5 C20 C21 -73.0(7) 8_565 . . . ?
C18 N5 C20 C21 160.2(5) . . . . ?
C25 O8 C22 C23 -39.8(7) . . . . ?
O8 C22 C23 C24 22.8(7) . . . . ?
C22 C23 C24 C25 1.5(6) . . . . ?
C22 O8 C25 C24 40.7(7) . . . . ?
C23 C24 C25 O8 -25.5(6) . . . . ?
